data_8000147
loop_
_publ_author_name
'Fujita, Kunihiro'
'Kawamoto, Ryohei'
'Tsubouchi, Ryohei'
'Sunatsuki, Yukinari'
'Kojima, Masaaki'
'Iijima, Seiichiro'
'Matsumoto, Naohide'

_publ_section_title
;
 Spin States of Mono- and Dinuclear Iron(II) Complexes with
 Bis(imidazolylimine) Ligands
;
_journal_issue 10
_journal_name_full 'Chemistry Letters'
_journal_page_first 1284
_journal_paper_doi 10.1246/cl.2007.1284
_journal_volume 36
_journal_year 2007
_chemical_formula_moiety 'C29 H39 Cl4 Fe2 N23 O26 '
_chemical_formula_sum 'C29 H39 Cl4 Fe2 N23 O26'
_chemical_formula_weight 1379.27
_space_group_IT_number 14
_symmetry_cell_setting monoclinic
_symmetry_Int_Tables_number 14
_symmetry_space_group_name_Hall '-P 2ybc'
_symmetry_space_group_name_H-M 'P 1 21/c 1'
_cell_angle_alpha 90.0000
_cell_angle_beta 102.5478(19)
_cell_angle_gamma 90.0000
_cell_formula_units_Z 4
_cell_length_a 16.0009(10)
_cell_length_b 17.2727(10)
_cell_length_c 19.8102(11)
_cell_measurement_reflns_used 26758
_cell_measurement_temperature 103.1
_cell_measurement_theta_max 30.0
_cell_measurement_theta_min 3.0
_cell_volume 5344.3(5)
_computing_cell_refinement PROCESS-AUTO
_computing_data_collection PROCESS-AUTO
_computing_data_reduction CrystalStructure
_computing_publication_material 'CrystalStructure 3.8'
_computing_structure_refinement SHELXL
_computing_structure_solution SHELXS97
_diffrn_detector_area_resol_mean 10.00
_diffrn_measured_fraction_theta_full 0.969
_diffrn_measured_fraction_theta_max 0.969
_diffrn_measurement_device_type 'Rigaku RAXIS-RAPID'
_diffrn_measurement_method \w
_diffrn_radiation_type 'Mo K\a'
_diffrn_radiation_wavelength 0.71075
_diffrn_reflns_av_R_equivalents 0.075
_diffrn_reflns_limit_h_max 22
_diffrn_reflns_limit_h_min -22
_diffrn_reflns_limit_k_max 23
_diffrn_reflns_limit_k_min -24
_diffrn_reflns_limit_l_max 27
_diffrn_reflns_limit_l_min -27
_diffrn_reflns_number 46459
_diffrn_reflns_theta_full 29.96
_diffrn_reflns_theta_max 29.96
_exptl_absorpt_coefficient_mu 0.848
_exptl_absorpt_correction_T_max 0.911
_exptl_absorpt_correction_T_min 0.733
_exptl_absorpt_correction_type multi-scan
_exptl_absorpt_process_details
;
    Higashi, T. (1995). Program for Absorption Correction.
    Rigaku Corporation, Tokyo, Japan.
;
_exptl_crystal_colour red
_exptl_crystal_density_diffrn 1.714
_exptl_crystal_density_method 'not measured'
_exptl_crystal_description block
_exptl_crystal_F_000 2808.00
_exptl_crystal_size_max 0.35
_exptl_crystal_size_mid 0.23
_exptl_crystal_size_min 0.11
_refine_diff_density_max 1.39
_refine_diff_density_min -0.98
_refine_ls_extinction_method none
_refine_ls_goodness_of_fit_ref 1.052
_refine_ls_hydrogen_treatment refall
_refine_ls_number_parameters 758
_refine_ls_number_reflns 15044
_refine_ls_R_factor_gt 0.0649
_refine_ls_shift/su_max 0.0010
_refine_ls_structure_factor_coef Fsqd
_refine_ls_weighting_details 'w = 1/[\s^2^(Fo^2^)+(0.0660P)^2^+11.3373P] where P=(Fo^2^+2Fc^2^)/3'
_refine_ls_weighting_scheme calc
_refine_ls_wR_factor_ref 0.1736
_reflns_number_gt 9433
_reflns_number_total 15044
_reflns_threshold_expression F^2^>2.0\s(F^2^)
_cod_data_source_file 36-1284sup1.cif
_cod_data_source_block '_061027f'
_cod_original_formula_sum 'C29 H39 Cl4 Fe2 N23 O26 '
_cod_database_code 8000147

loop_
_symmetry_equiv_pos_site_id
_symmetry_equiv_pos_as_xyz
1 +X,+Y,+Z
2 -X,1/2+Y,1/2-Z
3 -X,-Y,-Z
4 +X,1/2-Y,1/2+Z

loop_
_atom_site_label
_atom_site_type_symbol
_atom_site_fract_x
_atom_site_fract_y
_atom_site_fract_z
_atom_site_U_iso_or_equiv
_atom_site_adp_type
_atom_site_occupancy
_atom_site_symmetry_multiplicity
_atom_site_calc_flag
_atom_site_refinement_flags
Fe(1) Fe 0.18981(3) 0.95297(3) 0.31414(3) 0.01419(12) Uani 1.00 1 d .
Fe(2) Fe 0.37246(3) 0.94086(3) 0.21606(3) 0.01458(12) Uani 1.00 1 d .
Cl(1) Cl 0.59376(7) 0.64314(7) 0.02360(6) 0.0345(2) Uani 1.00 1 d .
Cl(2) Cl 0.29400(5) 0.38278(5) 0.33871(5) 0.02055(18) Uani 1.00 1 d .
Cl(3) Cl 0.05224(6) 0.19916(6) 0.00735(6) 0.0276(2) Uani 1.00 1 d .
Cl(4) Cl 0.15007(6) 0.58467(5) 0.11085(5) 0.01999(18) Uani 1.00 1 d .
O(1) O 0.6471(3) 0.6969(3) -0.0020(2) 0.0956(17) Uani 1.00 1 d .
O(2) O 0.6030(2) 0.6588(3) 0.0953(2) 0.0697(13) Uani 1.00 1 d .
O(3) O 0.6262(2) 0.5683(2) 0.0158(2) 0.0632(11) Uani 1.00 1 d .
O(4) O 0.5083(2) 0.6493(3) -0.0069(3) 0.117(2) Uani 1.00 1 d .
O(5) O 0.37554(16) 0.40501(17) 0.38206(13) 0.0242(6) Uani 1.00 1 d .
O(6) O 0.25893(18) 0.44883(18) 0.29693(16) 0.0322(7) Uani 1.00 1 d .
O(7) O 0.23656(18) 0.36020(19) 0.38164(15) 0.0331(7) Uani 1.00 1 d .
O(8) O 0.3078(2) 0.3211(2) 0.29473(17) 0.0417(8) Uani 1.00 1 d .
O(9) O 0.1002(4) 0.1898(2) -0.0419(3) 0.123(2) Uani 1.00 1 d .
O(10) O 0.0814(3) 0.1463(2) 0.0631(3) 0.103(2) Uani 1.00 1 d .
O(11) O 0.06018(17) 0.27793(15) 0.03405(15) 0.0250(6) Uani 1.00 1 d .
O(12) O -0.03514(19) 0.18266(19) -0.0191(2) 0.0437(8) Uani 1.00 1 d .
O(13) O 0.18136(18) 0.56118(18) 0.18242(14) 0.0293(6) Uani 1.00 1 d .
O(14) O 0.21696(18) 0.57208(19) 0.07362(16) 0.0345(7) Uani 1.00 1 d .
O(15) O 0.07694(19) 0.53879(19) 0.08026(16) 0.0353(7) Uani 1.00 1 d .
O(16) O 0.1275(2) 0.66486(18) 0.10870(17) 0.0408(8) Uani 1.00 1 d .
O(17) O 0.3910(2) 0.6780(2) 0.4739(2) 0.0675(12) Uani 1.00 1 d .
O(18) O 0.4287(2) 0.5748(2) 0.4272(2) 0.0601(11) Uani 1.00 1 d .
O(19) O 0.1146(2) 0.3166(2) 0.18850(19) 0.0602(11) Uani 1.00 1 d .
O(20) O 0.2145(2) 0.2438(2) 0.1671(2) 0.0574(11) Uani 1.00 1 d .
O(21) O 0.1259(3) 0.9649(2) 0.0733(2) 0.0729(14) Uani 1.00 1 d .
O(22) O 0.2074(2) 0.8984(2) 0.0217(2) 0.0799(16) Uani 1.00 1 d .
O(23) O 0.1399(2) 0.7229(2) 0.27814(19) 0.0505(9) Uani 1.00 1 d .
O(24) O 0.0874(3) 0.6298(2) 0.3245(2) 0.0826(15) Uani 1.00 1 d .
O(25) O 0.5095(5) 0.1645(3) 0.2017(4) 0.135(2) Uani 1.00 1 d .
O(26) O 0.5675(3) 0.2640(3) 0.1719(2) 0.0843(15) Uani 1.00 1 d .
N(1) N 0.1401(2) 1.1262(2) 0.44602(17) 0.0246(7) Uani 1.00 1 d .
N(2) N 0.17588(19) 1.03653(18) 0.37917(15) 0.0170(6) Uani 1.00 1 d .
N(3) N 0.23184(18) 1.04187(18) 0.26871(15) 0.0166(6) Uani 1.00 1 d .
N(4) N 0.27570(18) 1.03284(18) 0.21498(15) 0.0165(6) Uani 1.00 1 d .
N(5) N 0.3623(2) 1.00104(19) 0.11963(16) 0.0204(6) Uani 1.00 1 d .
N(6) N 0.3608(2) 1.0546(2) 0.01914(17) 0.0306(8) Uani 1.00 1 d .
N(7) N 0.1305(2) 0.7892(2) 0.45057(17) 0.0233(7) Uani 1.00 1 d .
N(8) N 0.16564(19) 0.87246(18) 0.37789(15) 0.0175(6) Uani 1.00 1 d .
N(9) N 0.30776(18) 0.92028(17) 0.35611(15) 0.0151(5) Uani 1.00 1 d .
N(10) N 0.37815(18) 0.94196(17) 0.32910(15) 0.0152(5) Uani 1.00 1 d .
N(11) N 0.49859(19) 0.98207(18) 0.26414(15) 0.0169(6) Uani 1.00 1 d .
N(12) N 0.63220(19) 1.01706(19) 0.30305(16) 0.0202(6) Uani 1.00 1 d .
N(13) N -0.0730(2) 0.9594(2) 0.23542(18) 0.0260(7) Uani 1.00 1 d .
N(14) N 0.06660(19) 0.95946(19) 0.26997(16) 0.0202(6) Uani 1.00 1 d .
N(15) N 0.18700(18) 0.88657(17) 0.23240(15) 0.0152(5) Uani 1.00 1 d .
N(16) N 0.26120(18) 0.86286(18) 0.21137(15) 0.0159(6) Uani 1.00 1 d .
N(17) N 0.40773(19) 0.83194(18) 0.17479(16) 0.0191(6) Uani 1.00 1 d .
N(18) N 0.4479(2) 0.7294(2) 0.12387(19) 0.0294(8) Uani 1.00 1 d .
N(19) N 0.3799(2) 0.6294(2) 0.4284(2) 0.0447(10) Uani 1.00 1 d .
N(20) N 0.1769(2) 0.3048(2) 0.16361(19) 0.0352(9) Uani 1.00 1 d .
N(21) N 0.1520(3) 0.9444(2) 0.0203(2) 0.0564(13) Uani 1.00 1 d .
N(22) N 0.0810(3) 0.6814(2) 0.2820(2) 0.0419(10) Uani 1.00 1 d .
N(23) N 0.5049(3) 0.2269(3) 0.1826(2) 0.0600(13) Uani 1.00 1 d .
C(1) C 0.1419(2) 1.0490(2) 0.4330(2) 0.0226(8) Uani 1.00 1 d .
C(2) C 0.1748(2) 1.1647(2) 0.3991(2) 0.0232(8) Uani 1.00 1 d .
C(3) C 0.1970(2) 1.1092(2) 0.35715(19) 0.0176(7) Uani 1.00 1 d .
C(4) C 0.2337(2) 1.1093(2) 0.29795(18) 0.0181(7) Uani 1.00 1 d .
C(5) C 0.2526(2) 1.0728(2) 0.15969(19) 0.0190(7) Uani 1.00 1 d .
C(6) C 0.3010(2) 1.0593(2) 0.10726(19) 0.0207(7) Uani 1.00 1 d .
C(7) C 0.2998(2) 1.0928(2) 0.0448(2) 0.0269(8) Uani 1.00 1 d .
C(8) C 0.3962(2) 1.0005(2) 0.0652(2) 0.0270(8) Uani 1.00 1 d .
C(9) C 0.1013(2) 0.8408(2) 0.39982(19) 0.0200(7) Uani 1.00 1 d .
C(10) C 0.2178(2) 0.7873(2) 0.4627(2) 0.0221(8) Uani 1.00 1 d .
C(11) C 0.2398(2) 0.8397(2) 0.41797(18) 0.0164(7) Uani 1.00 1 d .
C(12) C 0.3180(2) 0.8653(2) 0.40194(18) 0.0158(7) Uani 1.00 1 d .
C(13) C 0.4467(2) 0.9663(2) 0.36986(19) 0.0164(7) Uani 1.00 1 d .
C(14) C 0.5156(2) 0.9860(2) 0.33614(19) 0.0175(7) Uani 1.00 1 d .
C(15) C 0.5985(2) 1.0078(2) 0.3606(2) 0.0197(7) Uani 1.00 1 d .
C(16) C 0.5706(2) 1.0016(2) 0.24680(19) 0.0176(7) Uani 1.00 1 d .
C(17) C -0.0052(2) 0.9865(2) 0.2826(2) 0.0228(8) Uani 1.00 1 d .
C(18) C -0.0438(2) 0.9122(2) 0.1906(2) 0.0258(8) Uani 1.00 1 d .
C(19) C 0.0434(2) 0.9120(2) 0.2125(2) 0.0216(7) Uani 1.00 1 d .
C(20) C 0.1133(2) 0.8756(2) 0.19100(19) 0.0188(7) Uani 1.00 1 d .
C(21) C 0.2648(2) 0.7943(2) 0.18632(19) 0.0193(7) Uani 1.00 1 d .
C(22) C 0.3431(2) 0.7767(2) 0.16443(19) 0.0194(7) Uani 1.00 1 d .
C(23) C 0.3676(2) 0.7138(2) 0.1327(2) 0.0274(8) Uani 1.00 1 d .
C(24) C 0.4697(2) 0.8008(2) 0.1493(2) 0.0259(8) Uani 1.00 1 d .
C(25) C 0.3028(3) 0.6341(3) 0.3729(3) 0.0633(18) Uani 1.00 1 d .
C(26) C 0.2105(4) 0.3696(3) 0.1293(2) 0.0501(14) Uani 1.00 1 d .
C(27) C 0.1083(3) 0.9815(3) -0.0435(2) 0.0479(13) Uani 1.00 1 d .
C(28) C 0.0010(3) 0.6933(3) 0.2310(3) 0.0640(17) Uani 1.00 1 d .
C(29) C 0.4226(4) 0.2677(4) 0.1712(3) 0.0707(18) Uani 1.00 1 d .
H(1) H 0.1215 1.0098 0.4590 0.027 Uiso 1.00 1 c R
H(2) H 0.1198 1.1476 0.4794 0.029 Uiso 1.00 1 c R
H(3) H 0.1822 1.2191 0.3961 0.028 Uiso 1.00 1 c R
H(4) H 0.2572 1.1542 0.2814 0.022 Uiso 1.00 1 c R
H(5) H 0.2067 1.1089 0.1536 0.023 Uiso 1.00 1 c R
H(6) H 0.2642 1.1340 0.0236 0.032 Uiso 1.00 1 c R
H(7) H 0.3745 1.0638 -0.0208 0.037 Uiso 1.00 1 c R
H(8) H 0.4403 0.9661 0.0590 0.032 Uiso 1.00 1 c R
H(9) H 0.0426 0.8527 0.3823 0.024 Uiso 1.00 1 c R
H(10) H 0.0986 0.7614 0.4723 0.028 Uiso 1.00 1 c R
H(11) H 0.2553 0.7561 0.4954 0.026 Uiso 1.00 1 c R
H(12) H 0.3723 0.8442 0.4228 0.019 Uiso 1.00 1 c R
H(13) H 0.4518 0.9710 0.4184 0.020 Uiso 1.00 1 c R
H(14) H 0.6269 1.0150 0.4075 0.024 Uiso 1.00 1 c R
H(15) H 0.6851 1.0308 0.3030 0.024 Uiso 1.00 1 c R
H(16) H 0.5781 1.0043 0.2006 0.021 Uiso 1.00 1 c R
H(17) H -0.0090 1.0203 0.3196 0.027 Uiso 1.00 1 c R
H(18) H -0.1270 0.9706 0.2339 0.031 Uiso 1.00 1 c R
H(19) H -0.0770 0.8850 0.1523 0.031 Uiso 1.00 1 c R
H(20) H 0.1064 0.8458 0.1498 0.023 Uiso 1.00 1 c R
H(21) H 0.2193 0.7581 0.1825 0.023 Uiso 1.00 1 c R
H(22) H 0.3352 0.6680 0.1193 0.033 Uiso 1.00 1 c R
H(23) H 0.4800 0.6983 0.1050 0.035 Uiso 1.00 1 c R
H(24) H 0.5226 0.8255 0.1489 0.031 Uiso 1.00 1 c R
H(25) H 0.2565 0.6046 0.3860 0.076 Uiso 1.00 1 c R
H(26) H 0.3150 0.6126 0.3303 0.076 Uiso 1.00 1 c R
H(27) H 0.2854 0.6884 0.3653 0.076 Uiso 1.00 1 c R
H(28) H 0.1823 0.3704 0.0802 0.060 Uiso 1.00 1 c R
H(29) H 0.2724 0.3631 0.1339 0.060 Uiso 1.00 1 c R
H(30) H 0.1994 0.4184 0.1509 0.060 Uiso 1.00 1 c R
H(31) H 0.0586 0.9504 -0.0654 0.057 Uiso 1.00 1 c R
H(32) H 0.1477 0.9859 -0.0750 0.057 Uiso 1.00 1 c R
H(33) H 0.0893 1.0333 -0.0332 0.057 Uiso 1.00 1 c R
H(34) H -0.0345 0.7310 0.2488 0.077 Uiso 1.00 1 c R
H(35) H -0.0298 0.6440 0.2220 0.077 Uiso 1.00 1 c R
H(36) H 0.0138 0.7128 0.1879 0.077 Uiso 1.00 1 c R
H(37) H 0.4130 0.2867 0.2155 0.085 Uiso 1.00 1 c R
H(38) H 0.3764 0.2322 0.1505 0.085 Uiso 1.00 1 c R
H(39) H 0.4236 0.3116 0.1400 0.085 Uiso 1.00 1 c R

loop_
_atom_site_aniso_label
_atom_site_aniso_U_11
_atom_site_aniso_U_22
_atom_site_aniso_U_33
_atom_site_aniso_U_12
_atom_site_aniso_U_13
_atom_site_aniso_U_23
Fe(1) 0.0102(2) 0.0190(2) 0.0140(2) -0.00028(19) 0.00379(18) 0.0002(2)
Fe(2) 0.0116(2) 0.0188(2) 0.0136(2) -0.00129(19) 0.00339(19) -0.0003(2)
Cl(1) 0.0278(5) 0.0432(6) 0.0321(5) 0.0036(4) 0.0057(4) -0.0057(4)
Cl(2) 0.0149(3) 0.0289(4) 0.0176(4) 0.0021(3) 0.0033(3) 0.0002(3)
Cl(3) 0.0187(4) 0.0211(4) 0.0451(6) 0.0007(3) 0.0114(4) -0.0042(4)
Cl(4) 0.0162(4) 0.0223(4) 0.0212(4) 0.0001(3) 0.0037(3) 0.0016(3)
O(1) 0.094(3) 0.112(4) 0.085(3) -0.024(3) 0.030(3) 0.023(3)
O(2) 0.047(2) 0.115(3) 0.047(2) 0.028(2) 0.0092(18) -0.030(2)
O(3) 0.079(3) 0.059(2) 0.056(2) 0.035(2) 0.024(2) -0.008(2)
O(4) 0.035(2) 0.128(4) 0.157(5) 0.029(2) -0.047(2) -0.095(4)
O(5) 0.0144(12) 0.0410(16) 0.0168(13) -0.0002(11) 0.0025(10) -0.0055(11)
O(6) 0.0206(14) 0.0412(18) 0.0343(16) 0.0066(12) 0.0050(12) 0.0159(14)
O(7) 0.0207(14) 0.0487(19) 0.0317(16) -0.0004(13) 0.0094(12) 0.0145(14)
O(8) 0.0393(18) 0.048(2) 0.0339(18) 0.0084(15) -0.0017(14) -0.0209(15)
O(9) 0.161(5) 0.061(2) 0.206(6) -0.059(3) 0.167(5) -0.071(3)
O(10) 0.104(3) 0.035(2) 0.128(4) 0.007(2) -0.068(3) 0.015(2)
O(11) 0.0247(14) 0.0198(13) 0.0318(15) -0.0038(11) 0.0088(12) -0.0039(11)
O(12) 0.0237(15) 0.0350(18) 0.071(2) -0.0020(13) 0.0074(16) -0.0229(17)
O(13) 0.0262(14) 0.0396(17) 0.0214(14) 0.0031(12) 0.0038(11) 0.0071(12)
O(14) 0.0214(14) 0.0512(19) 0.0340(17) 0.0004(13) 0.0127(12) 0.0027(14)
O(15) 0.0223(14) 0.0473(19) 0.0350(17) -0.0132(13) 0.0034(12) -0.0001(14)
O(16) 0.056(2) 0.0246(16) 0.0377(18) 0.0127(14) 0.0006(16) -0.0005(13)
O(17) 0.056(2) 0.062(2) 0.076(3) 0.005(2) -0.003(2) -0.022(2)
O(18) 0.057(2) 0.057(2) 0.072(2) 0.026(2) 0.027(2) 0.013(2)
O(19) 0.058(2) 0.086(3) 0.039(2) -0.005(2) 0.0142(19) -0.020(2)
O(20) 0.074(2) 0.0290(18) 0.053(2) 0.0093(18) -0.021(2) -0.0091(16)
O(21) 0.117(3) 0.067(2) 0.035(2) -0.053(2) 0.017(2) -0.003(2)
O(22) 0.053(2) 0.045(2) 0.122(4) -0.001(2) -0.024(2) 0.003(2)
O(23) 0.056(2) 0.046(2) 0.048(2) -0.0143(18) 0.0083(18) -0.0023(17)
O(24) 0.108(4) 0.073(3) 0.062(2) -0.030(2) 0.009(2) 0.027(2)
O(25) 0.182(7) 0.035(2) 0.191(7) 0.008(3) 0.048(5) 0.023(3)
O(26) 0.072(3) 0.115(4) 0.069(3) -0.033(3) 0.023(2) 0.003(2)
N(1) 0.0254(17) 0.0292(18) 0.0208(16) 0.0032(14) 0.0088(13) -0.0057(14)
N(2) 0.0147(14) 0.0224(15) 0.0141(14) 0.0004(11) 0.0033(11) 0.0001(12)
N(3) 0.0128(13) 0.0248(16) 0.0131(14) 0.0008(12) 0.0048(11) -0.0005(12)
N(4) 0.0128(13) 0.0236(15) 0.0143(14) -0.0014(11) 0.0056(11) 0.0001(12)
N(5) 0.0185(15) 0.0267(17) 0.0152(15) -0.0027(12) 0.0019(12) 0.0035(12)
N(6) 0.0289(18) 0.048(2) 0.0174(16) 0.0017(16) 0.0111(14) 0.0100(15)
N(7) 0.0202(15) 0.0299(18) 0.0222(17) -0.0074(13) 0.0098(13) 0.0032(14)
N(8) 0.0120(13) 0.0240(16) 0.0169(15) -0.0012(11) 0.0045(11) -0.0030(12)
N(9) 0.0142(13) 0.0198(15) 0.0122(14) -0.0026(11) 0.0052(11) -0.0008(11)
N(10) 0.0103(12) 0.0205(15) 0.0160(14) -0.0023(11) 0.0053(11) 0.0028(12)
N(11) 0.0141(13) 0.0218(15) 0.0159(15) -0.0010(11) 0.0059(11) -0.0000(12)
N(12) 0.0123(14) 0.0245(16) 0.0244(16) -0.0045(12) 0.0053(12) 0.0004(13)
N(13) 0.0112(14) 0.0365(19) 0.0309(18) 0.0017(13) 0.0058(13) 0.0074(15)
N(14) 0.0152(14) 0.0276(17) 0.0180(15) 0.0007(12) 0.0039(12) 0.0030(13)
N(15) 0.0126(13) 0.0181(14) 0.0161(14) -0.0011(11) 0.0058(11) 0.0004(11)
N(16) 0.0122(13) 0.0226(15) 0.0143(14) -0.0016(11) 0.0060(11) -0.0005(12)
N(17) 0.0163(14) 0.0223(15) 0.0219(16) -0.0027(12) 0.0109(12) -0.0013(13)
N(18) 0.0317(19) 0.0232(17) 0.040(2) 0.0025(14) 0.0232(16) -0.0037(15)
N(19) 0.038(2) 0.036(2) 0.064(3) 0.0038(18) 0.019(2) 0.001(2)
N(20) 0.044(2) 0.030(2) 0.027(2) -0.0018(17) -0.0050(17) -0.0073(16)
N(21) 0.072(3) 0.045(2) 0.043(2) -0.033(2) -0.008(2) 0.007(2)
N(22) 0.058(2) 0.031(2) 0.040(2) -0.0074(19) 0.018(2) -0.0047(18)
N(23) 0.073(3) 0.055(3) 0.058(3) -0.010(2) 0.025(2) -0.017(2)
C(1) 0.0195(18) 0.030(2) 0.0194(18) -0.0006(15) 0.0071(14) -0.0034(16)
C(2) 0.0256(19) 0.0215(19) 0.0225(19) 0.0012(15) 0.0054(16) -0.0029(15)
C(3) 0.0177(17) 0.0173(17) 0.0183(17) 0.0009(13) 0.0051(14) 0.0006(14)
C(4) 0.0166(16) 0.0200(18) 0.0166(17) -0.0006(14) 0.0014(14) 0.0002(14)
C(5) 0.0205(17) 0.0177(17) 0.0184(18) 0.0042(14) 0.0036(14) 0.0010(14)
C(6) 0.0202(18) 0.029(2) 0.0139(17) -0.0012(15) 0.0049(14) 0.0005(15)
C(7) 0.0229(19) 0.038(2) 0.020(2) 0.0009(17) 0.0059(16) 0.0046(17)
C(8) 0.0189(18) 0.042(2) 0.021(2) -0.0009(17) 0.0070(15) -0.0004(18)
C(9) 0.0130(16) 0.0254(19) 0.0222(19) -0.0030(14) 0.0055(14) -0.0021(15)
C(10) 0.0170(17) 0.026(2) 0.0234(19) -0.0064(15) 0.0039(14) 0.0030(16)
C(11) 0.0128(15) 0.0222(18) 0.0146(17) -0.0007(13) 0.0037(13) 0.0002(14)
C(12) 0.0143(16) 0.0199(17) 0.0138(16) 0.0009(13) 0.0042(13) 0.0022(13)
C(13) 0.0126(15) 0.0202(17) 0.0154(17) -0.0013(13) 0.0012(13) 0.0017(13)
C(14) 0.0137(16) 0.0180(17) 0.0214(18) -0.0020(13) 0.0047(14) 0.0007(14)
C(15) 0.0152(17) 0.0224(18) 0.0219(19) -0.0016(14) 0.0048(14) -0.0003(15)
C(16) 0.0137(16) 0.0211(18) 0.0190(18) 0.0006(13) 0.0055(13) 0.0002(14)
C(17) 0.0161(17) 0.031(2) 0.0228(19) 0.0045(15) 0.0070(15) 0.0036(16)
C(18) 0.0170(18) 0.036(2) 0.021(2) -0.0036(16) -0.0011(15) 0.0062(17)
C(19) 0.0146(16) 0.027(2) 0.0212(19) -0.0031(14) 0.0002(14) 0.0016(15)
C(20) 0.0169(17) 0.0235(18) 0.0159(17) -0.0036(14) 0.0034(14) -0.0020(14)
C(21) 0.0146(16) 0.0225(18) 0.0221(19) -0.0024(14) 0.0066(14) -0.0019(15)
C(22) 0.0203(17) 0.0176(17) 0.0213(19) -0.0012(14) 0.0068(15) -0.0018(14)
C(23) 0.027(2) 0.022(2) 0.037(2) -0.0024(16) 0.0159(18) -0.0026(17)
C(24) 0.0217(19) 0.026(2) 0.033(2) -0.0002(16) 0.0131(17) 0.0004(17)
C(25) 0.034(2) 0.057(3) 0.092(4) 0.003(2) -0.000(3) -0.031(3)
C(26) 0.073(3) 0.035(2) 0.037(2) -0.013(2) 0.000(2) 0.003(2)
C(27) 0.069(3) 0.035(2) 0.038(2) -0.001(2) 0.007(2) -0.001(2)
C(28) 0.047(3) 0.046(3) 0.091(4) 0.007(2) -0.002(3) -0.012(3)
C(29) 0.060(4) 0.070(4) 0.076(4) -0.001(3) 0.002(3) 0.000(3)

loop_
_atom_type_symbol
_atom_type_description
_atom_type_scat_dispersion_real
_atom_type_scat_dispersion_imag
_atom_type_scat_source
C C 0.003 0.002
;
International Tables for Crystallography
(1992, Vol. C, Tables 4.2.6.8 and 6.1.1.4)
;
H H 0.000 0.000
;
International Tables for Crystallography
(1992, Vol. C, Table 6.1.1.4)
;
O O 0.011 0.006
;
International Tables for Crystallography
(1992, Vol. C, Tables 4.2.6.8 and 6.1.1.4)
;
N N 0.006 0.003
;
International Tables for Crystallography
(1992, Vol. C, Tables 4.2.6.8 and 6.1.1.4)
;
Fe Fe 0.346 0.844
;
International Tables for Crystallography
(1992, Vol. C, Tables 4.2.6.8 and 6.1.1.4)
;
Cl Cl 0.148 0.159
;
International Tables for Crystallography
(1992, Vol. C, Tables 4.2.6.8 and 6.1.1.4)
;

loop_
_geom_angle_atom_site_label_1
_geom_angle_atom_site_label_2
_geom_angle_atom_site_label_3
_geom_angle
_geom_angle_publ_flag
N(2) Fe(1) N(3) 80.03(13) yes
N(2) Fe(1) N(8) 91.83(13) yes
N(2) Fe(1) N(9) 99.62(11) yes
N(2) Fe(1) N(14) 90.24(12) yes
N(2) Fe(1) N(15) 166.05(11) yes
N(3) Fe(1) N(8) 167.33(11) yes
N(3) Fe(1) N(9) 91.45(12) yes
N(3) Fe(1) N(14) 99.21(12) yes
N(3) Fe(1) N(15) 91.56(12) yes
N(8) Fe(1) N(9) 80.27(12) yes
N(8) Fe(1) N(14) 90.46(12) yes
N(8) Fe(1) N(15) 98.20(12) yes
N(9) Fe(1) N(14) 166.61(13) yes
N(9) Fe(1) N(15) 91.64(11) yes
N(14) Fe(1) N(15) 80.07(12) yes
N(4) Fe(2) N(5) 74.15(12) yes
N(4) Fe(2) N(10) 83.06(10) yes
N(4) Fe(2) N(11) 110.64(11) yes
N(4) Fe(2) N(16) 83.24(11) yes
N(4) Fe(2) N(17) 148.75(10) yes
N(5) Fe(2) N(10) 150.49(11) yes
N(5) Fe(2) N(11) 96.64(11) yes
N(5) Fe(2) N(16) 110.58(11) yes
N(5) Fe(2) N(17) 93.44(12) yes
N(10) Fe(2) N(11) 73.89(11) yes
N(10) Fe(2) N(16) 84.50(10) yes
N(10) Fe(2) N(17) 115.43(11) yes
N(11) Fe(2) N(16) 152.17(11) yes
N(11) Fe(2) N(17) 99.05(11) yes
N(16) Fe(2) N(17) 74.35(11) yes
O(1) Cl(1) O(2) 106.9(2) yes
O(1) Cl(1) O(3) 107.1(3) yes
O(1) Cl(1) O(4) 114.1(3) yes
O(2) Cl(1) O(3) 108.8(2) yes
O(2) Cl(1) O(4) 107.6(3) yes
O(3) Cl(1) O(4) 112.1(3) yes
O(5) Cl(2) O(6) 108.48(16) yes
O(5) Cl(2) O(7) 109.32(16) yes
O(5) Cl(2) O(8) 108.79(17) yes
O(6) Cl(2) O(7) 109.51(18) yes
O(6) Cl(2) O(8) 109.39(19) yes
O(7) Cl(2) O(8) 111.3(2) yes
O(9) Cl(3) O(10) 109.5(3) yes
O(9) Cl(3) O(11) 110.5(2) yes
O(9) Cl(3) O(12) 112.0(3) yes
O(10) Cl(3) O(11) 109.2(2) yes
O(10) Cl(3) O(12) 106.7(2) yes
O(11) Cl(3) O(12) 108.95(18) yes
O(13) Cl(4) O(14) 108.65(17) yes
O(13) Cl(4) O(15) 109.52(18) yes
O(13) Cl(4) O(16) 109.29(18) yes
O(14) Cl(4) O(15) 109.19(19) yes
O(14) Cl(4) O(16) 110.0(2) yes
O(15) Cl(4) O(16) 110.21(19) yes
C(1) N(1) C(2) 108.8(3) yes
Fe(1) N(2) C(1) 140.5(2) yes
Fe(1) N(2) C(3) 112.5(2) yes
C(1) N(2) C(3) 106.1(3) yes
Fe(1) N(3) N(4) 122.4(2) yes
Fe(1) N(3) C(4) 118.2(2) yes
N(4) N(3) C(4) 118.1(3) yes
Fe(2) N(4) N(3) 122.4(2) yes
Fe(2) N(4) C(5) 117.8(2) yes
N(3) N(4) C(5) 119.3(3) yes
Fe(2) N(5) C(6) 114.9(2) yes
Fe(2) N(5) C(8) 139.9(2) yes
C(6) N(5) C(8) 105.2(3) yes
C(7) N(6) C(8) 108.3(3) yes
C(9) N(7) C(10) 108.9(3) yes
Fe(1) N(8) C(9) 141.1(2) yes
Fe(1) N(8) C(11) 112.9(2) yes
C(9) N(8) C(11) 105.8(2) yes
Fe(1) N(9) N(10) 122.6(2) yes
Fe(1) N(9) C(12) 117.9(2) yes
N(10) N(9) C(12) 118.2(2) yes
Fe(2) N(10) N(9) 121.55(18) yes
Fe(2) N(10) C(13) 118.7(2) yes
N(9) N(10) C(13) 119.7(3) yes
Fe(2) N(11) C(14) 115.1(2) yes
Fe(2) N(11) C(16) 139.3(2) yes
C(14) N(11) C(16) 105.5(2) yes
C(15) N(12) C(16) 108.4(3) yes
C(17) N(13) C(18) 108.7(3) yes
Fe(1) N(14) C(17) 139.9(2) yes
Fe(1) N(14) C(19) 113.2(2) yes
C(17) N(14) C(19) 106.0(2) yes
Fe(1) N(15) N(16) 122.88(19) yes
Fe(1) N(15) C(20) 117.3(2) yes
N(16) N(15) C(20) 118.8(3) yes
Fe(2) N(16) N(15) 122.3(2) yes
Fe(2) N(16) C(21) 118.1(2) yes
N(15) N(16) C(21) 119.6(3) yes
Fe(2) N(17) C(22) 113.9(2) yes
Fe(2) N(17) C(24) 140.7(2) yes
C(22) N(17) C(24) 105.0(3) yes
C(23) N(18) C(24) 107.9(3) yes
O(17) N(19) O(18) 123.7(4) yes
O(17) N(19) C(25) 118.8(4) yes
O(18) N(19) C(25) 117.5(4) yes
O(19) N(20) O(20) 124.3(4) yes
O(19) N(20) C(26) 118.2(4) yes
O(20) N(20) C(26) 117.5(4) yes
O(21) N(21) O(22) 123.4(5) yes
O(21) N(21) C(27) 114.6(4) yes
O(22) N(21) C(27) 122.1(5) yes
O(23) N(22) O(24) 122.3(4) yes
O(23) N(22) C(28) 117.0(4) yes
O(24) N(22) C(28) 120.7(4) yes
O(25) N(23) O(26) 123.2(6) yes
O(25) N(23) C(29) 119.9(6) yes
O(26) N(23) C(29) 117.0(5) yes
N(1) C(1) N(2) 110.1(3) yes
N(1) C(2) C(3) 105.8(3) yes
N(2) C(3) C(2) 109.2(3) yes
N(2) C(3) C(4) 115.6(3) yes
C(2) C(3) C(4) 135.2(3) yes
N(3) C(4) C(3) 113.1(3) yes
N(4) C(5) C(6) 115.3(3) yes
N(5) C(6) C(5) 117.3(3) yes
N(5) C(6) C(7) 109.7(3) yes
C(5) C(6) C(7) 132.9(3) yes
N(6) C(7) C(6) 105.2(3) yes
N(5) C(8) N(6) 111.5(3) yes
N(7) C(9) N(8) 110.5(3) yes
N(7) C(10) C(11) 105.6(3) yes
N(8) C(11) C(10) 109.3(3) yes
N(8) C(11) C(12) 115.2(3) yes
C(10) C(11) C(12) 135.4(3) yes
N(9) C(12) C(11) 113.5(2) yes
N(10) C(13) C(14) 114.8(3) yes
N(11) C(14) C(13) 117.5(2) yes
N(11) C(14) C(15) 109.6(3) yes
C(13) C(14) C(15) 132.9(3) yes
N(12) C(15) C(14) 105.4(3) yes
N(11) C(16) N(12) 111.1(3) yes
N(13) C(17) N(14) 110.5(3) yes
N(13) C(18) C(19) 105.4(3) yes
N(14) C(19) C(18) 109.4(3) yes
N(14) C(19) C(20) 114.7(3) yes
C(18) C(19) C(20) 135.9(3) yes
N(15) C(20) C(19) 114.3(3) yes
N(16) C(21) C(22) 115.0(3) yes
N(17) C(22) C(21) 118.5(3) yes
N(17) C(22) C(23) 109.8(3) yes
C(21) C(22) C(23) 131.7(3) yes
N(18) C(23) C(22) 106.1(3) yes
N(17) C(24) N(18) 111.2(3) yes
C(1) N(1) H(2) 125.6 no
C(2) N(1) H(2) 125.6 no
C(7) N(6) H(7) 125.8 no
C(8) N(6) H(7) 125.9 no
C(9) N(7) H(10) 125.6 no
C(10) N(7) H(10) 125.6 no
C(15) N(12) H(15) 125.8 no
C(16) N(12) H(15) 125.8 no
C(17) N(13) H(18) 125.6 no
C(18) N(13) H(18) 125.6 no
C(23) N(18) H(23) 126.1 no
C(24) N(18) H(23) 126.1 no
N(1) C(1) H(1) 124.9 no
N(2) C(1) H(1) 124.9 no
N(1) C(2) H(3) 127.1 no
C(3) C(2) H(3) 127.1 no
N(3) C(4) H(4) 123.4 no
C(3) C(4) H(4) 123.4 no
N(4) C(5) H(5) 122.3 no
C(6) C(5) H(5) 122.3 no
N(6) C(7) H(6) 127.4 no
C(6) C(7) H(6) 127.4 no
N(5) C(8) H(8) 124.3 no
N(6) C(8) H(8) 124.3 no
N(7) C(9) H(9) 124.8 no
N(8) C(9) H(9) 124.8 no
N(7) C(10) H(11) 127.2 no
C(11) C(10) H(11) 127.2 no
N(9) C(12) H(12) 123.3 no
C(11) C(12) H(12) 123.3 no
N(10) C(13) H(13) 122.6 no
C(14) C(13) H(13) 122.6 no
N(12) C(15) H(14) 127.3 no
C(14) C(15) H(14) 127.3 no
N(11) C(16) H(16) 124.4 no
N(12) C(16) H(16) 124.4 no
N(13) C(17) H(17) 124.8 no
N(14) C(17) H(17) 124.8 no
N(13) C(18) H(19) 127.3 no
C(19) C(18) H(19) 127.3 no
N(15) C(20) H(20) 122.8 no
C(19) C(20) H(20) 122.8 no
N(16) C(21) H(21) 122.5 no
C(22) C(21) H(21) 122.5 no
N(18) C(23) H(22) 127.0 no
C(22) C(23) H(22) 127.0 no
N(17) C(24) H(24) 124.4 no
N(18) C(24) H(24) 124.4 no
N(19) C(25) H(25) 109.5 no
N(19) C(25) H(26) 109.5 no
N(19) C(25) H(27) 109.5 no
H(25) C(25) H(26) 109.5 no
H(25) C(25) H(27) 109.5 no
H(26) C(25) H(27) 109.5 no
N(20) C(26) H(28) 109.5 no
N(20) C(26) H(29) 109.5 no
N(20) C(26) H(30) 109.5 no
H(28) C(26) H(29) 109.5 no
H(28) C(26) H(30) 109.5 no
H(29) C(26) H(30) 109.5 no
N(21) C(27) H(31) 109.5 no
N(21) C(27) H(32) 109.5 no
N(21) C(27) H(33) 109.5 no
H(31) C(27) H(32) 109.5 no
H(31) C(27) H(33) 109.5 no
H(32) C(27) H(33) 109.5 no
N(22) C(28) H(34) 109.5 no
N(22) C(28) H(35) 109.5 no
N(22) C(28) H(36) 109.5 no
H(34) C(28) H(35) 109.5 no
H(34) C(28) H(36) 109.5 no
H(35) C(28) H(36) 109.5 no
N(23) C(29) H(37) 109.5 no
N(23) C(29) H(38) 109.5 no
N(23) C(29) H(39) 109.5 no
H(37) C(29) H(38) 109.5 no
H(37) C(29) H(39) 109.5 no
H(38) C(29) H(39) 109.5 no

loop_
_geom_bond_atom_site_label_1
_geom_bond_atom_site_label_2
_geom_bond_distance
_geom_bond_publ_flag
Fe(1) N(2) 1.979(3) yes
Fe(1) N(3) 1.971(3) yes
Fe(1) N(8) 1.972(3) yes
Fe(1) N(9) 1.972(2) yes
Fe(1) N(14) 1.979(2) yes
Fe(1) N(15) 1.977(3) yes
Fe(2) N(4) 2.215(3) yes
Fe(2) N(5) 2.150(3) yes
Fe(2) N(10) 2.221(3) yes
Fe(2) N(11) 2.157(2) yes
Fe(2) N(16) 2.218(3) yes
Fe(2) N(17) 2.174(3) yes
Cl(1) O(1) 1.426(6) yes
Cl(1) O(2) 1.421(4) yes
Cl(1) O(3) 1.415(4) yes
Cl(1) O(4) 1.374(4) yes
Cl(2) O(5) 1.449(2) yes
Cl(2) O(6) 1.449(3) yes
Cl(2) O(7) 1.435(3) yes
Cl(2) O(8) 1.424(3) yes
Cl(3) O(9) 1.375(7) yes
Cl(3) O(10) 1.431(5) yes
Cl(3) O(11) 1.455(2) yes
Cl(3) O(12) 1.411(3) yes
Cl(4) O(13) 1.455(2) yes
Cl(4) O(14) 1.442(3) yes
Cl(4) O(15) 1.434(3) yes
Cl(4) O(16) 1.430(3) yes
O(17) N(19) 1.214(6) yes
O(18) N(19) 1.229(6) yes
O(19) N(20) 1.220(6) yes
O(20) N(20) 1.208(5) yes
O(21) N(21) 1.261(7) yes
O(22) N(21) 1.186(7) yes
O(23) N(22) 1.199(6) yes
O(24) N(22) 1.215(6) yes
O(25) N(23) 1.139(7) yes
O(26) N(23) 1.246(8) yes
N(1) C(1) 1.359(5) yes
N(1) C(2) 1.356(5) yes
N(2) C(1) 1.316(5) yes
N(2) C(3) 1.394(4) yes
N(3) N(4) 1.405(4) yes
N(3) C(4) 1.299(4) yes
N(4) C(5) 1.280(4) yes
N(5) C(6) 1.389(5) yes
N(5) C(8) 1.308(5) yes
N(6) C(7) 1.364(5) yes
N(6) C(8) 1.342(5) yes
N(7) C(9) 1.348(4) yes
N(7) C(10) 1.365(4) yes
N(8) C(9) 1.321(5) yes
N(8) C(11) 1.396(4) yes
N(9) N(10) 1.399(4) yes
N(9) C(12) 1.299(4) yes
N(10) C(13) 1.283(4) yes
N(11) C(14) 1.394(4) yes
N(11) C(16) 1.316(4) yes
N(12) C(15) 1.372(5) yes
N(12) C(16) 1.345(4) yes
N(13) C(17) 1.351(4) yes
N(13) C(18) 1.361(5) yes
N(14) C(17) 1.313(5) yes
N(14) C(19) 1.387(4) yes
N(15) N(16) 1.402(4) yes
N(15) C(20) 1.296(4) yes
N(16) C(21) 1.290(4) yes
N(17) C(22) 1.389(4) yes
N(17) C(24) 1.321(5) yes
N(18) C(23) 1.361(5) yes
N(18) C(24) 1.349(5) yes
N(19) C(25) 1.466(6) yes
N(20) C(26) 1.471(7) yes
N(21) C(27) 1.455(6) yes
N(22) C(28) 1.463(7) yes
N(23) C(29) 1.467(8) yes
C(2) C(3) 1.366(5) yes
C(3) C(4) 1.421(5) yes
C(5) C(6) 1.443(5) yes
C(6) C(7) 1.363(5) yes
C(10) C(11) 1.365(5) yes
C(11) C(12) 1.427(5) yes
C(13) C(14) 1.449(5) yes
C(14) C(15) 1.362(4) yes
C(18) C(19) 1.368(5) yes
C(19) C(20) 1.426(5) yes
C(21) C(22) 1.446(5) yes
C(22) C(23) 1.355(5) yes
N(1) H(2) 0.880 no
N(6) H(7) 0.880 no
N(7) H(10) 0.880 no
N(12) H(15) 0.880 no
N(13) H(18) 0.880 no
N(18) H(23) 0.880 no
C(1) H(1) 0.950 no
C(2) H(3) 0.950 no
C(4) H(4) 0.950 no
C(5) H(5) 0.950 no
C(7) H(6) 0.950 no
C(8) H(8) 0.950 no
C(9) H(9) 0.950 no
C(10) H(11) 0.950 no
C(12) H(12) 0.950 no
C(13) H(13) 0.950 no
C(15) H(14) 0.950 no
C(16) H(16) 0.950 no
C(17) H(17) 0.950 no
C(18) H(19) 0.950 no
C(20) H(20) 0.950 no
C(21) H(21) 0.950 no
C(23) H(22) 0.950 no
C(24) H(24) 0.950 no
C(25) H(25) 0.980 no
C(25) H(26) 0.980 no
C(25) H(27) 0.980 no
C(26) H(28) 0.980 no
C(26) H(29) 0.980 no
C(26) H(30) 0.980 no
C(27) H(31) 0.980 no
C(27) H(32) 0.980 no
C(27) H(33) 0.980 no
C(28) H(34) 0.980 no
C(28) H(35) 0.980 no
C(28) H(36) 0.980 no
C(29) H(37) 0.980 no
C(29) H(38) 0.980 no
C(29) H(39) 0.980 no

loop_
_geom_contact_atom_site_label_1
_geom_contact_atom_site_label_2
_geom_contact_distance
_geom_contact_site_symmetry_2
Cl(3) N(7) 3.567(3) 2_545
O(1) N(1) 3.561(6) 2_645
O(1) C(2) 3.172(6) 2_645
O(1) C(29) 3.351(8) 3_665
O(2) N(18) 2.928(5) .
O(2) C(2) 3.534(5) 2_645
O(2) C(3) 3.249(5) 2_645
O(2) C(4) 3.103(4) 2_645
O(2) C(13) 3.522(6) 2_645
O(2) C(24) 3.564(6) .
O(3) N(2) 3.434(4) 2_645
O(3) N(9) 3.595(4) 2_645
O(3) C(3) 3.427(5) 2_645
O(3) C(13) 3.278(6) 2_645
O(3) C(15) 3.283(5) 4_564
O(4) O(17) 3.501(7) 4_564
O(4) O(26) 3.560(7) 3_665
O(4) N(18) 3.262(7) .
O(4) C(12) 3.194(5) 4_564
O(4) C(13) 3.142(6) 4_564
O(5) O(18) 3.129(5) .
O(5) N(6) 2.863(4) 4_565
O(5) C(16) 3.316(4) 2_645
O(5) C(24) 3.230(5) 2_645
O(6) O(13) 3.038(4) .
O(6) N(12) 3.138(4) 2_645
O(6) N(13) 2.911(4) 2_545
O(6) C(16) 3.170(4) 2_645
O(6) C(18) 3.561(5) 2_545
O(6) C(25) 3.542(6) .
O(6) C(26) 3.519(6) .
O(7) O(9) 3.039(7) 4_555
O(7) N(6) 3.344(4) 4_565
O(7) N(13) 3.540(4) 2_545
O(7) C(2) 3.556(5) 1_545
O(7) C(7) 3.272(4) 4_565
O(7) C(18) 3.232(4) 2_545
O(8) O(19) 3.340(4) .
O(8) O(20) 2.961(4) .
O(8) N(20) 2.975(4) .
O(8) C(24) 3.510(5) 2_645
O(8) C(26) 3.413(5) .
O(8) C(29) 3.488(8) .
O(9) O(7) 3.039(7) 4_554
O(9) N(1) 3.262(6) 4_564
O(9) C(2) 3.117(7) 4_564
O(9) C(18) 3.382(7) 3_565
O(9) C(27) 3.599(7) 1_545
O(10) O(20) 3.116(6) .
O(10) O(21) 3.209(6) 1_545
O(10) N(20) 3.532(5) .
O(10) C(5) 3.240(6) 1_545
O(11) O(19) 3.067(4) .
O(11) O(20) 3.249(4) .
O(11) N(1) 2.896(4) 4_564
O(11) N(7) 3.138(4) 2_545
O(11) N(20) 2.865(4) .
O(11) C(9) 3.322(5) 2_545
O(11) C(26) 3.144(5) .
O(12) O(16) 3.337(4) 3_565
O(12) O(21) 3.014(5) 3_565
O(12) O(22) 3.082(5) 3_565
O(12) N(7) 2.908(5) 2_545
O(12) N(21) 2.879(6) 3_565
O(12) C(20) 3.511(5) 3_565
O(12) C(27) 3.403(6) 3_565
O(13) O(6) 3.038(4) .
O(13) O(23) 3.519(4) .
O(13) N(12) 3.032(4) 2_645
O(13) N(13) 3.158(4) 2_545
O(13) N(22) 3.486(5) .
O(13) C(17) 3.307(5) 2_545
O(13) C(26) 3.534(6) .
O(14) N(7) 3.483(4) 4_564
O(14) N(12) 3.184(3) 2_645
O(14) C(1) 3.483(4) 4_564
O(14) C(10) 3.277(5) 4_564
O(14) C(11) 3.529(4) 4_564
O(14) C(15) 3.159(4) 2_645
O(14) C(23) 3.456(5) .
O(15) C(1) 3.458(4) 2_545
O(15) C(17) 3.298(5) 2_545
O(16) O(12) 3.337(4) 3_565
O(16) O(23) 3.467(5) .
O(16) N(7) 3.242(4) 4_564
O(16) C(10) 3.599(5) 4_564
O(16) C(21) 3.274(4) .
O(16) C(28) 3.512(8) .
O(17) O(4) 3.501(7) 4_565
O(17) O(22) 3.532(6) 4_565
O(17) O(26) 3.438(7) 2_655
O(17) N(18) 3.324(5) 4_565
O(17) C(8) 3.566(6) 4_565
O(17) C(10) 3.322(5) .
O(17) C(24) 3.449(6) 4_565
O(18) O(5) 3.129(5) .
O(18) O(25) 3.317(9) 2_655
O(18) N(6) 3.324(5) 2_645
O(18) N(6) 3.217(5) 4_565
O(18) C(8) 3.056(5) 2_645
O(18) C(8) 3.171(6) 4_565
O(19) O(8) 3.340(4) .
O(19) O(11) 3.067(4) .
O(19) N(13) 3.039(5) 2_545
O(19) C(9) 3.541(5) 2_545
O(19) C(17) 3.526(6) 2_545
O(19) C(18) 3.304(6) 2_545
O(19) C(28) 3.434(8) 2_545
O(20) O(8) 2.961(4) .
O(20) O(10) 3.116(6) .
O(20) O(11) 3.249(4) .
O(20) C(4) 3.444(5) 1_545
O(20) C(5) 3.025(5) 1_545
O(20) C(29) 3.340(8) .
O(21) O(10) 3.209(6) 1_565
O(21) O(12) 3.014(5) 3_565
O(21) N(4) 3.475(4) .
O(21) N(15) 3.374(4) .
O(21) N(16) 3.564(5) .
O(21) C(5) 3.001(5) .
O(21) C(6) 3.184(6) .
O(21) C(19) 3.430(6) .
O(21) C(20) 2.840(5) .
O(22) O(12) 3.082(5) 3_565
O(22) O(17) 3.532(6) 4_564
O(22) N(5) 3.311(5) .
O(22) C(6) 3.426(5) .
O(22) C(8) 3.442(6) .
O(22) C(10) 3.430(6) 4_564
O(23) O(13) 3.519(4) .
O(23) O(16) 3.467(5) .
O(23) N(8) 3.224(4) .
O(23) N(15) 3.111(4) .
O(23) N(16) 3.532(5) .
O(23) C(9) 3.315(5) .
O(23) C(11) 3.518(4) .
O(23) C(20) 3.130(5) .
O(23) C(21) 3.225(5) .
O(23) C(25) 3.247(6) .
O(24) N(13) 3.163(6) 2_545
O(24) C(17) 3.338(6) 2_545
O(24) C(25) 3.372(7) .
O(24) C(27) 3.203(7) 4_565
O(25) O(18) 3.317(9) 2_645
O(25) N(11) 3.404(6) 1_545
O(25) N(12) 3.558(7) 1_545
O(25) N(18) 3.554(8) 2_645
O(25) N(19) 3.483(10) 2_645
O(25) C(16) 3.049(6) 1_545
O(25) C(23) 3.542(8) 2_645
O(26) O(4) 3.560(7) 3_665
O(26) O(17) 3.438(7) 2_645
O(26) N(9) 3.473(6) 2_645
O(26) N(10) 3.196(6) 2_645
O(26) N(17) 3.200(5) 2_645
O(26) N(19) 3.284(7) 2_645
O(26) C(12) 3.118(6) 2_645
O(26) C(13) 3.586(6) 2_645
O(26) C(21) 3.478(5) 2_645
O(26) C(22) 3.255(5) 2_645
O(26) C(25) 3.305(8) 2_645
N(1) O(1) 3.561(6) 2_655
N(1) O(9) 3.262(6) 4_565
N(1) O(11) 2.896(4) 4_565
N(1) C(26) 3.561(6) 4_565
N(2) O(3) 3.434(4) 2_655
N(4) O(21) 3.475(4) .
N(5) O(22) 3.311(5) .
N(6) O(5) 2.863(4) 4_564
N(6) O(7) 3.344(4) 4_564
N(6) O(18) 3.324(5) 2_655
N(6) O(18) 3.217(5) 4_564
N(7) Cl(3) 3.567(3) 2_555
N(7) O(11) 3.138(4) 2_555
N(7) O(12) 2.908(5) 2_555
N(7) O(14) 3.483(4) 4_565
N(7) O(16) 3.242(4) 4_565
N(8) O(23) 3.224(4) .
N(9) O(3) 3.595(4) 2_655
N(9) O(26) 3.473(6) 2_655
N(10) O(26) 3.196(6) 2_655
N(11) O(25) 3.404(6) 1_565
N(12) O(6) 3.138(4) 2_655
N(12) O(13) 3.032(4) 2_655
N(12) O(14) 3.184(3) 2_655
N(12) O(25) 3.558(7) 1_565
N(13) O(6) 2.911(4) 2_555
N(13) O(7) 3.540(4) 2_555
N(13) O(13) 3.158(4) 2_555
N(13) O(19) 3.039(5) 2_555
N(13) O(24) 3.163(6) 2_555
N(15) O(21) 3.374(4) .
N(15) O(23) 3.111(4) .
N(16) O(21) 3.564(5) .
N(16) O(23) 3.532(5) .
N(17) O(26) 3.200(5) 2_655
N(17) N(23) 3.392(5) 2_655
N(18) O(2) 2.928(5) .
N(18) O(4) 3.262(7) .
N(18) O(17) 3.324(5) 4_564
N(18) O(25) 3.554(8) 2_655
N(19) O(25) 3.483(10) 2_655
N(19) O(26) 3.284(7) 2_655
N(19) N(23) 3.583(7) 2_655
N(19) C(8) 3.484(6) 4_565
N(20) O(8) 2.975(4) .
N(20) O(10) 3.532(5) .
N(20) O(11) 2.865(4) .
N(21) O(12) 2.879(6) 3_565
N(21) C(6) 3.288(6) .
N(21) C(7) 3.451(6) .
N(22) O(13) 3.486(5) .
N(22) C(9) 3.578(5) .
N(23) N(17) 3.392(5) 2_645
N(23) N(19) 3.583(7) 2_645
N(23) C(22) 3.554(6) 2_645
N(23) C(24) 3.506(6) 2_645
C(1) O(14) 3.483(4) 4_565
C(1) O(15) 3.458(4) 2_555
C(2) O(1) 3.172(6) 2_655
C(2) O(2) 3.534(5) 2_655
C(2) O(7) 3.556(5) 1_565
C(2) O(9) 3.117(7) 4_565
C(2) C(28) 3.413(6) 2_555
C(3) O(2) 3.249(5) 2_655
C(3) O(3) 3.427(5) 2_655
C(3) C(28) 3.577(6) 2_555
C(4) O(2) 3.103(4) 2_655
C(4) O(20) 3.444(5) 1_565
C(5) O(10) 3.240(6) 1_565
C(5) O(20) 3.025(5) 1_565
C(5) O(21) 3.001(5) .
C(6) O(21) 3.184(6) .
C(6) O(22) 3.426(5) .
C(6) N(21) 3.288(6) .
C(7) O(7) 3.272(4) 4_564
C(7) N(21) 3.451(6) .
C(8) O(17) 3.566(6) 4_564
C(8) O(18) 3.056(5) 2_655
C(8) O(18) 3.171(6) 4_564
C(8) O(22) 3.442(6) .
C(8) N(19) 3.484(6) 4_564
C(9) O(11) 3.322(5) 2_555
C(9) O(19) 3.541(5) 2_555
C(9) O(23) 3.315(5) .
C(9) N(22) 3.578(5) .
C(10) O(14) 3.277(5) 4_565
C(10) O(16) 3.599(5) 4_565
C(10) O(17) 3.322(5) .
C(10) O(22) 3.430(6) 4_565
C(11) O(14) 3.529(4) 4_565
C(11) O(23) 3.518(4) .
C(12) O(4) 3.194(5) 4_565
C(12) O(26) 3.118(6) 2_655
C(13) O(2) 3.522(6) 2_655
C(13) O(3) 3.278(6) 2_655
C(13) O(4) 3.142(6) 4_565
C(13) O(26) 3.586(6) 2_655
C(15) O(3) 3.283(5) 4_565
C(15) O(14) 3.159(4) 2_655
C(15) C(23) 3.597(5) 2_655
C(16) O(5) 3.316(4) 2_655
C(16) O(6) 3.170(4) 2_655
C(16) O(25) 3.049(6) 1_565
C(17) O(13) 3.307(5) 2_555
C(17) O(15) 3.298(5) 2_555
C(17) O(19) 3.526(6) 2_555
C(17) O(24) 3.338(6) 2_555
C(17) C(28) 3.584(7) 2_555
C(18) O(6) 3.561(5) 2_555
C(18) O(7) 3.232(4) 2_555
C(18) O(9) 3.382(7) 3_565
C(18) O(19) 3.304(6) 2_555
C(18) C(27) 3.409(6) 3_575
C(19) O(21) 3.430(6) .
C(20) O(12) 3.511(5) 3_565
C(20) O(21) 2.840(5) .
C(20) O(23) 3.130(5) .
C(21) O(16) 3.274(4) .
C(21) O(23) 3.225(5) .
C(21) O(26) 3.478(5) 2_655
C(22) O(26) 3.255(5) 2_655
C(22) N(23) 3.554(6) 2_655
C(23) O(14) 3.456(5) .
C(23) O(25) 3.542(8) 2_655
C(23) C(15) 3.597(5) 2_645
C(24) O(2) 3.564(6) .
C(24) O(5) 3.230(5) 2_655
C(24) O(8) 3.510(5) 2_655
C(24) O(17) 3.449(6) 4_564
C(24) N(23) 3.506(6) 2_655
C(25) O(6) 3.542(6) .
C(25) O(23) 3.247(6) .
C(25) O(24) 3.372(7) .
C(25) O(26) 3.305(8) 2_655
C(26) O(6) 3.519(6) .
C(26) O(8) 3.413(5) .
C(26) O(11) 3.144(5) .
C(26) O(13) 3.534(6) .
C(26) N(1) 3.561(6) 4_564
C(27) O(9) 3.599(7) 1_565
C(27) O(12) 3.403(6) 3_565
C(27) O(24) 3.203(7) 4_564
C(27) C(18) 3.409(6) 3_575
C(28) O(16) 3.512(8) .
C(28) O(19) 3.434(8) 2_555
C(28) C(2) 3.413(6) 2_545
C(28) C(3) 3.577(6) 2_545
C(28) C(17) 3.584(7) 2_545
C(29) O(1) 3.351(8) 3_665
C(29) O(8) 3.488(8) .
C(29) O(20) 3.340(8) .
Cl(1) H(13) 3.326 2_645
Cl(1) H(13) 3.366 4_564
Cl(1) H(23) 2.845 .
Cl(1) H(39) 3.286 3_665
Cl(2) H(7) 2.950 4_565
Cl(2) H(16) 3.146 2_645
Cl(2) H(18) 3.137 2_545
Cl(2) H(19) 3.515 2_545
Cl(2) H(24) 3.056 2_645
Cl(3) H(2) 2.956 4_564
Cl(3) H(6) 3.521 1_545
Cl(3) H(10) 2.750 2_545
Cl(3) H(19) 3.580 3_565
Cl(3) H(31) 3.469 3_565
Cl(3) H(33) 3.068 1_545
Cl(4) H(1) 3.366 4_564
Cl(4) H(15) 2.963 2_645
Cl(4) H(17) 3.095 2_545
Cl(4) H(21) 3.397 .
Cl(4) H(22) 3.265 .
Cl(4) H(30) 3.037 .
O(1) H(3) 3.086 2_645
O(1) H(6) 3.317 3_675
O(1) H(29) 3.321 3_665
O(1) H(38) 3.132 3_665
O(1) H(39) 2.726 3_665
O(2) H(3) 3.559 2_645
O(2) H(4) 2.933 2_645
O(2) H(13) 3.356 2_645
O(2) H(23) 2.131 .
O(2) H(24) 3.415 .
O(3) H(13) 2.606 2_645
O(3) H(13) 3.103 4_564
O(3) H(14) 2.584 4_564
O(4) H(12) 2.317 4_564
O(4) H(13) 3.532 2_645
O(4) H(13) 2.597 4_564
O(4) H(23) 2.503 .
O(4) H(39) 3.139 3_665
O(5) H(7) 2.003 4_565
O(5) H(8) 3.109 2_645
O(5) H(16) 2.589 2_645
O(5) H(24) 2.314 2_645
O(6) H(15) 2.737 2_645
O(6) H(16) 2.769 2_645
O(6) H(18) 2.100 2_545
O(6) H(19) 3.460 2_545
O(6) H(25) 3.222 .
O(6) H(26) 2.997 .
O(6) H(30) 2.890 .
O(6) H(32) 3.583 4_565
O(7) H(3) 2.625 1_545
O(7) H(6) 2.752 4_565
O(7) H(7) 2.912 4_565
O(7) H(18) 3.195 2_545
O(7) H(19) 2.531 2_545
O(7) H(32) 3.218 4_565
O(8) H(3) 3.595 1_545
O(8) H(4) 2.990 1_545
O(8) H(24) 2.703 2_645
O(8) H(29) 3.196 .
O(8) H(30) 3.436 .
O(8) H(37) 2.607 .
O(9) H(2) 2.847 4_564
O(9) H(3) 2.532 4_564
O(9) H(6) 2.832 1_545
O(9) H(19) 2.498 3_565
O(9) H(20) 3.579 3_565
O(9) H(33) 2.716 1_545
O(9) H(36) 3.498 3_565
O(10) H(5) 2.468 1_545
O(10) H(6) 3.195 1_545
O(10) H(10) 3.443 2_545
O(10) H(31) 2.802 3_565
O(10) H(33) 2.751 1_545
O(11) H(2) 2.045 4_564
O(11) H(9) 2.880 2_545
O(11) H(10) 2.532 2_545
O(11) H(28) 2.535 .
O(12) H(10) 2.035 2_545
O(12) H(20) 2.640 3_565
O(12) H(31) 2.915 3_565
O(12) H(33) 3.308 1_545
O(13) H(15) 2.157 2_645
O(13) H(17) 2.839 2_545
O(13) H(18) 2.565 2_545
O(13) H(21) 3.456 .
O(13) H(22) 3.517 .
O(13) H(26) 3.349 .
O(13) H(30) 2.575 .
O(14) H(1) 2.826 4_564
O(14) H(11) 3.464 4_564
O(14) H(14) 2.636 2_645
O(14) H(15) 2.697 2_645
O(14) H(22) 2.530 .
O(14) H(28) 3.535 .
O(14) H(30) 3.107 .
O(15) H(1) 3.140 2_545
O(15) H(1) 2.781 4_564
O(15) H(17) 2.481 2_545
O(15) H(28) 3.362 .
O(15) H(30) 2.988 .
O(16) H(10) 2.932 4_564
O(16) H(20) 3.266 .
O(16) H(21) 2.441 .
O(16) H(22) 3.284 .
O(16) H(36) 2.774 .
O(17) H(8) 3.015 4_565
O(17) H(11) 2.668 .
O(17) H(12) 3.038 .
O(17) H(23) 3.425 4_565
O(18) H(7) 3.295 2_645
O(18) H(7) 2.816 4_565
O(18) H(8) 2.782 2_645
O(18) H(8) 2.673 4_565
O(18) H(16) 2.789 2_645
O(19) H(9) 2.674 2_545
O(19) H(18) 3.056 2_545
O(19) H(19) 3.539 2_545
O(19) H(34) 2.463 2_545
O(20) H(4) 2.706 1_545
O(20) H(5) 2.345 1_545
O(20) H(37) 3.199 .
O(20) H(38) 2.690 .
O(21) H(5) 3.082 .
O(21) H(20) 2.615 .
O(21) H(31) 3.268 3_575
O(21) H(33) 3.362 3_575
O(22) H(10) 3.296 4_564
O(22) H(11) 2.855 4_564
O(22) H(20) 3.415 .
O(22) H(25) 2.960 4_564
O(23) H(20) 3.265 .
O(23) H(21) 2.572 .
O(23) H(25) 3.239 .
O(23) H(26) 3.360 .
O(23) H(27) 2.647 .
O(24) H(17) 3.427 2_545
O(24) H(18) 3.102 2_545
O(24) H(25) 2.751 .
O(24) H(27) 3.256 .
O(24) H(31) 2.706 4_565
O(24) H(32) 2.838 4_565
O(25) H(16) 2.978 1_545
O(25) H(26) 3.141 2_645
O(26) H(12) 2.673 2_645
O(26) H(26) 3.227 2_645
O(26) H(27) 2.923 2_645
N(1) H(28) 2.597 4_565
N(1) H(35) 3.427 2_555
N(1) H(36) 3.535 2_555
N(2) H(35) 3.301 2_555
N(11) H(39) 3.577 2_655
N(12) H(22) 3.015 2_655
N(12) H(26) 3.374 2_655
N(12) H(29) 3.184 2_655
N(12) H(30) 3.151 2_655
N(13) H(30) 3.413 2_555
N(13) H(32) 3.282 3_575
N(14) H(35) 3.252 2_555
N(17) H(37) 3.295 2_655
N(18) H(11) 3.554 4_564
N(19) H(7) 3.492 4_565
N(19) H(8) 3.044 4_565
N(19) H(11) 3.416 .
N(19) H(16) 3.522 2_645
N(20) H(4) 3.545 1_545
N(20) H(5) 3.429 1_545
N(20) H(9) 3.528 2_545
N(20) H(34) 3.397 2_545
N(20) H(38) 3.492 .
N(21) H(20) 3.290 .
N(21) H(25) 3.539 4_564
N(22) H(17) 3.481 2_545
N(22) H(21) 3.525 .
N(22) H(25) 3.373 .
N(22) H(27) 3.329 .
N(23) H(26) 3.548 2_645
C(1) H(28) 3.168 4_565
C(1) H(35) 3.598 2_555
C(2) H(34) 3.476 2_555
C(2) H(35) 2.976 2_555
C(2) H(36) 3.242 2_555
C(3) H(35) 2.856 2_555
C(4) H(35) 3.255 2_555
C(5) H(38) 3.420 1_565
C(6) H(38) 3.265 1_565
C(7) H(32) 3.529 .
C(7) H(33) 3.540 .
C(7) H(38) 3.251 1_565
C(10) H(22) 3.349 4_565
C(10) H(27) 2.953 .
C(11) H(27) 2.964 .
C(12) H(27) 3.158 .
C(13) H(39) 3.415 2_655
C(14) H(39) 3.169 2_655
C(15) H(22) 2.961 2_655
C(15) H(29) 3.229 2_655
C(15) H(39) 3.406 2_655
C(16) H(26) 3.252 2_655
C(17) H(35) 2.784 2_555
C(18) H(31) 3.404 3_575
C(18) H(32) 3.075 3_575
C(18) H(33) 3.187 3_575
C(18) H(34) 3.327 .
C(18) H(36) 3.569 .
C(19) H(34) 3.499 .
C(19) H(36) 3.494 .
C(20) H(36) 3.225 .
C(22) H(11) 3.386 4_564
C(23) H(11) 2.962 4_564
C(23) H(14) 3.530 2_645
C(23) H(15) 3.576 2_645
C(24) H(37) 2.928 2_655
C(25) H(11) 3.421 .
C(25) H(16) 3.462 2_645
C(25) H(32) 3.556 4_565
C(26) H(2) 3.023 4_564
C(26) H(15) 3.372 2_645
C(26) H(38) 3.517 .
C(26) H(39) 3.514 .
C(27) H(19) 3.122 3_575
C(27) H(25) 3.349 4_564
C(28) H(3) 3.453 2_545
C(28) H(17) 3.163 2_545
C(29) H(29) 2.875 .
H(1) Cl(4) 3.366 4_565
H(1) O(14) 2.826 4_565
H(1) O(15) 3.140 2_555
H(1) O(15) 2.781 4_565
H(1) H(28) 3.159 4_565
H(2) Cl(3) 2.956 4_565
H(2) O(9) 2.847 4_565
H(2) O(11) 2.045 4_565
H(2) C(26) 3.023 4_565
H(2) H(28) 2.053 4_565
H(2) H(29) 3.481 4_565
H(2) H(30) 3.548 4_565
H(3) O(1) 3.086 2_655
H(3) O(2) 3.559 2_655
H(3) O(7) 2.625 1_565
H(3) O(8) 3.595 1_565
H(3) O(9) 2.532 4_565
H(3) C(28) 3.453 2_555
H(3) H(19) 3.356 2_555
H(3) H(34) 3.304 2_555
H(3) H(35) 3.260 2_555
H(3) H(36) 3.217 2_555
H(4) O(2) 2.933 2_655
H(4) O(8) 2.990 1_565
H(4) O(20) 2.706 1_565
H(4) N(20) 3.545 1_565
H(5) O(10) 2.468 1_565
H(5) O(20) 2.345 1_565
H(5) O(21) 3.082 .
H(5) N(20) 3.429 1_565
H(5) H(38) 3.461 1_565
H(6) Cl(3) 3.521 1_565
H(6) O(1) 3.317 3_675
H(6) O(7) 2.752 4_564
H(6) O(9) 2.832 1_565
H(6) O(10) 3.195 1_565
H(6) H(32) 3.499 .
H(6) H(33) 3.279 .
H(6) H(38) 3.234 1_565
H(7) Cl(2) 2.950 4_564
H(7) O(5) 2.003 4_564
H(7) O(7) 2.912 4_564
H(7) O(18) 3.295 2_655
H(7) O(18) 2.816 4_564
H(7) N(19) 3.492 4_564
H(7) H(8) 3.256 3_675
H(8) O(5) 3.109 2_655
H(8) O(17) 3.015 4_564
H(8) O(18) 2.782 2_655
H(8) O(18) 2.673 4_564
H(8) N(19) 3.044 4_564
H(8) H(7) 3.256 3_675
H(8) H(8) 3.526 3_675
H(9) O(11) 2.880 2_555
H(9) O(19) 2.674 2_555
H(9) N(20) 3.528 2_555
H(9) H(34) 3.393 .
H(10) Cl(3) 2.750 2_555
H(10) O(10) 3.443 2_555
H(10) O(11) 2.532 2_555
H(10) O(12) 2.035 2_555
H(10) O(16) 2.932 4_565
H(10) O(22) 3.296 4_565
H(11) O(14) 3.464 4_565
H(11) O(17) 2.668 .
H(11) O(22) 2.855 4_565
H(11) N(18) 3.554 4_565
H(11) N(19) 3.416 .
H(11) C(22) 3.386 4_565
H(11) C(23) 2.962 4_565
H(11) C(25) 3.421 .
H(11) H(22) 2.830 4_565
H(11) H(25) 3.400 .
H(11) H(27) 2.964 .
H(12) O(4) 2.317 4_565
H(12) O(17) 3.038 .
H(12) O(26) 2.673 2_655
H(12) H(27) 3.129 .
H(13) Cl(1) 3.326 2_655
H(13) Cl(1) 3.366 4_565
H(13) O(2) 3.356 2_655
H(13) O(3) 2.606 2_655
H(13) O(3) 3.103 4_565
H(13) O(4) 3.532 2_655
H(13) O(4) 2.597 4_565
H(13) H(13) 3.417 3_676
H(14) O(3) 2.584 4_565
H(14) O(14) 2.636 2_655
H(14) C(23) 3.530 2_655
H(14) H(22) 2.789 2_655
H(14) H(23) 3.583 2_655
H(14) H(29) 3.275 2_655
H(15) Cl(4) 2.963 2_655
H(15) O(6) 2.737 2_655
H(15) O(13) 2.157 2_655
H(15) O(14) 2.697 2_655
H(15) C(23) 3.576 2_655
H(15) C(26) 3.372 2_655
H(15) H(22) 2.884 2_655
H(15) H(26) 2.993 2_655
H(15) H(29) 3.170 2_655
H(15) H(30) 2.699 2_655
H(16) Cl(2) 3.146 2_655
H(16) O(5) 2.589 2_655
H(16) O(6) 2.769 2_655
H(16) O(18) 2.789 2_655
H(16) O(25) 2.978 1_565
H(16) N(19) 3.522 2_655
H(16) C(25) 3.462 2_655
H(16) H(26) 2.693 2_655
H(17) Cl(4) 3.095 2_555
H(17) O(13) 2.839 2_555
H(17) O(15) 2.481 2_555
H(17) O(24) 3.427 2_555
H(17) N(22) 3.481 2_555
H(17) C(28) 3.163 2_555
H(17) H(35) 2.420 2_555
H(17) H(36) 3.329 2_555
H(18) Cl(2) 3.137 2_555
H(18) O(6) 2.100 2_555
H(18) O(7) 3.195 2_555
H(18) O(13) 2.565 2_555
H(18) O(19) 3.056 2_555
H(18) O(24) 3.102 2_555
H(18) H(30) 2.917 2_555
H(18) H(32) 3.184 3_575
H(19) Cl(2) 3.515 2_555
H(19) Cl(3) 3.580 3_565
H(19) O(6) 3.460 2_555
H(19) O(7) 2.531 2_555
H(19) O(9) 2.498 3_565
H(19) O(19) 3.539 2_555
H(19) C(27) 3.122 3_575
H(19) H(3) 3.356 2_545
H(19) H(31) 3.370 3_575
H(19) H(32) 2.801 3_575
H(19) H(33) 2.720 3_575
H(19) H(34) 3.259 .
H(19) H(36) 3.318 .
H(20) O(9) 3.579 3_565
H(20) O(12) 2.640 3_565
H(20) O(16) 3.266 .
H(20) O(21) 2.615 .
H(20) O(22) 3.415 .
H(20) O(23) 3.265 .
H(20) N(21) 3.290 .
H(20) H(36) 2.920 .
H(21) Cl(4) 3.397 .
H(21) O(13) 3.456 .
H(21) O(16) 2.441 .
H(21) O(23) 2.572 .
H(21) N(22) 3.525 .
H(21) H(36) 3.403 .
H(22) Cl(4) 3.265 .
H(22) O(13) 3.517 .
H(22) O(14) 2.530 .
H(22) O(16) 3.284 .
H(22) N(12) 3.015 2_645
H(22) C(10) 3.349 4_564
H(22) C(15) 2.961 2_645
H(22) H(11) 2.830 4_564
H(22) H(14) 2.789 2_645
H(22) H(15) 2.884 2_645
H(23) Cl(1) 2.845 .
H(23) O(2) 2.131 .
H(23) O(4) 2.503 .
H(23) O(17) 3.425 4_564
H(23) H(14) 3.583 2_645
H(24) Cl(2) 3.056 2_655
H(24) O(2) 3.415 .
H(24) O(5) 2.314 2_655
H(24) O(8) 2.703 2_655
H(24) H(37) 2.743 2_655
H(25) O(6) 3.222 .
H(25) O(22) 2.960 4_565
H(25) O(23) 3.239 .
H(25) O(24) 2.751 .
H(25) N(21) 3.539 4_565
H(25) N(22) 3.373 .
H(25) C(27) 3.349 4_565
H(25) H(11) 3.400 .
H(25) H(32) 2.580 4_565
H(26) O(6) 2.997 .
H(26) O(13) 3.349 .
H(26) O(23) 3.360 .
H(26) O(25) 3.141 2_655
H(26) O(26) 3.227 2_655
H(26) N(12) 3.374 2_645
H(26) N(23) 3.548 2_655
H(26) C(16) 3.252 2_645
H(26) H(15) 2.993 2_645
H(26) H(16) 2.693 2_645
H(27) O(23) 2.647 .
H(27) O(24) 3.256 .
H(27) O(26) 2.923 2_655
H(27) N(22) 3.329 .
H(27) C(10) 2.953 .
H(27) C(11) 2.964 .
H(27) C(12) 3.158 .
H(27) H(11) 2.964 .
H(27) H(12) 3.129 .
H(28) O(11) 2.535 .
H(28) O(14) 3.535 .
H(28) O(15) 3.362 .
H(28) N(1) 2.597 4_564
H(28) C(1) 3.168 4_564
H(28) H(1) 3.159 4_564
H(28) H(2) 2.053 4_564
H(29) O(1) 3.321 3_665
H(29) O(8) 3.196 .
H(29) N(12) 3.184 2_645
H(29) C(15) 3.229 2_645
H(29) C(29) 2.875 .
H(29) H(2) 3.481 4_564
H(29) H(14) 3.275 2_645
H(29) H(15) 3.170 2_645
H(29) H(37) 2.799 .
H(29) H(38) 2.784 .
H(29) H(39) 2.555 .
H(30) Cl(4) 3.037 .
H(30) O(6) 2.890 .
H(30) O(8) 3.436 .
H(30) O(13) 2.575 .
H(30) O(14) 3.107 .
H(30) O(15) 2.988 .
H(30) N(12) 3.151 2_645
H(30) N(13) 3.413 2_545
H(30) H(2) 3.548 4_564
H(30) H(15) 2.699 2_645
H(30) H(18) 2.917 2_545
H(31) Cl(3) 3.469 3_565
H(31) O(10) 2.802 3_565
H(31) O(12) 2.915 3_565
H(31) O(21) 3.268 3_575
H(31) O(24) 2.706 4_564
H(31) C(18) 3.404 3_575
H(31) H(19) 3.370 3_575
H(31) H(33) 3.393 3_575
H(32) O(6) 3.583 4_564
H(32) O(7) 3.218 4_564
H(32) O(24) 2.838 4_564
H(32) N(13) 3.282 3_575
H(32) C(7) 3.529 .
H(32) C(18) 3.075 3_575
H(32) C(25) 3.556 4_564
H(32) H(6) 3.499 .
H(32) H(18) 3.184 3_575
H(32) H(19) 2.801 3_575
H(32) H(25) 2.580 4_564
H(33) Cl(3) 3.068 1_565
H(33) O(9) 2.716 1_565
H(33) O(10) 2.751 1_565
H(33) O(12) 3.308 1_565
H(33) O(21) 3.362 3_575
H(33) C(7) 3.540 .
H(33) C(18) 3.187 3_575
H(33) H(6) 3.279 .
H(33) H(19) 2.720 3_575
H(33) H(31) 3.393 3_575
H(33) H(33) 3.586 3_575
H(34) O(19) 2.463 2_555
H(34) N(20) 3.397 2_555
H(34) C(2) 3.476 2_545
H(34) C(18) 3.327 .
H(34) C(19) 3.499 .
H(34) H(3) 3.304 2_545
H(34) H(9) 3.393 .
H(34) H(19) 3.259 .
H(35) N(1) 3.427 2_545
H(35) N(2) 3.301 2_545
H(35) N(14) 3.252 2_545
H(35) C(1) 3.598 2_545
H(35) C(2) 2.976 2_545
H(35) C(3) 2.856 2_545
H(35) C(4) 3.255 2_545
H(35) C(17) 2.784 2_545
H(35) H(3) 3.260 2_545
H(35) H(17) 2.420 2_545
H(36) O(9) 3.498 3_565
H(36) O(16) 2.774 .
H(36) N(1) 3.535 2_545
H(36) C(2) 3.242 2_545
H(36) C(18) 3.569 .
H(36) C(19) 3.494 .
H(36) C(20) 3.225 .
H(36) H(3) 3.217 2_545
H(36) H(17) 3.329 2_545
H(36) H(19) 3.318 .
H(36) H(20) 2.920 .
H(36) H(21) 3.403 .
H(37) O(8) 2.607 .
H(37) O(20) 3.199 .
H(37) N(17) 3.295 2_645
H(37) C(24) 2.928 2_645
H(37) H(24) 2.743 2_645
H(37) H(29) 2.799 .
H(38) O(1) 3.132 3_665
H(38) O(20) 2.690 .
H(38) N(20) 3.492 .
H(38) C(5) 3.420 1_545
H(38) C(6) 3.265 1_545
H(38) C(7) 3.251 1_545
H(38) C(26) 3.517 .
H(38) H(5) 3.461 1_545
H(38) H(6) 3.234 1_545
H(38) H(29) 2.784 .
H(39) Cl(1) 3.286 3_665
H(39) O(1) 2.726 3_665
H(39) O(4) 3.139 3_665
H(39) N(11) 3.577 2_645
H(39) C(13) 3.415 2_645
H(39) C(14) 3.169 2_645
H(39) C(15) 3.406 2_645
H(39) C(26) 3.514 .
H(39) H(29) 2.555 .
Fe(1) Fe(2) 3.8507(8) .

loop_
_geom_hbond_atom_site_label_D
_geom_hbond_atom_site_label_H
_geom_hbond_atom_site_label_A
_geom_hbond_site_symmetry_A
_geom_hbond_distance_DA
_geom_hbond_distance_DH
_geom_hbond_distance_HA
_geom_hbond_angle_DHA
_geom_hbond_publ_flag
N(1) H(2) O(11) 4_565 2.896(4) 0.880 2.045 162.5 no
N(6) H(7) O(5) 4_564 2.863(4) 0.880 2.003 165.5 no
N(7) H(10) O(11) 2_555 3.138(4) 0.880 2.532 126.7 no
N(7) H(10) O(12) 2_555 2.908(5) 0.880 2.035 171.1 no
N(12) H(15) O(13) 2_655 3.032(4) 0.880 2.157 172.2 no
N(13) H(18) O(6) 2_555 2.911(4) 0.880 2.100 152.7 no
N(13) H(18) O(13) 2_555 3.158(4) 0.880 2.565 125.5 no
N(18) H(23) O(2) . 2.928(5) 0.880 2.131 150.3 no
N(18) H(23) O(4) . 3.262(7) 0.880 2.503 144.8 no
